data_2018703
loop_
_publ_author_name
'Vranec, Peter'
'Poto\<c\<n\'ak, Ivan'
'Repovsk\'y, Peter'

_publ_section_title
;
 Low-dimensional compounds containing bioactive ligands. IV. Unusual ionic
 forms of 5-chloroquinolin-8-ol
;
_journal_coeditor_code FG3281
_journal_issue 12
_journal_name_full 'Acta Crystallographica Section C'
_journal_page_first m370
_journal_page_last m376
_journal_paper_doi 10.1107/S0108270112047452
_journal_volume 68
_journal_year 2012
_chemical_formula_iupac '(C9 H7 Cl N O)2 [Pd Cl4]'
_chemical_formula_moiety '2(C9 H7 Cl N O +), Pd Cl4 2-'
_chemical_formula_sum 'C18 H14 Cl6 N2 O2 Pd'
_chemical_formula_weight 609.41
_chemical_name_systematic
;
Bis(5-chloro-8-hydroxyquinolinium) tetrachloridopalladate(II)
;
_space_group_IT_number 14
_symmetry_cell_setting monoclinic
_symmetry_space_group_name_Hall '-P 2ybc'
_symmetry_space_group_name_H-M 'P 1 21/c 1'
_atom_sites_solution_hydrogens geom
_atom_sites_solution_primary direct
_atom_sites_solution_secondary difmap
_audit_creation_method SHELXL-97
_cell_angle_alpha 90.00
_cell_angle_beta 94.903(3)
_cell_angle_gamma 90.00
_cell_formula_units_Z 4
_cell_length_a 7.2339(2)
_cell_length_b 21.7998(8)
_cell_length_c 13.0306(4)
_cell_measurement_reflns_used 4110
_cell_measurement_temperature 183(2)
_cell_measurement_theta_max 29.1210
_cell_measurement_theta_min 2.9707
_cell_volume 2047.37(11)
_computing_cell_refinement 'CrysAlis RED (Oxford Diffraction, 2007)'
_computing_data_collection 'CrysAlis CCD (Oxford Diffraction, 2007)'
_computing_data_reduction 'CrysAlis RED (Oxford Diffraction, 2007)'
_computing_molecular_graphics 'DIAMOND (Brandenburg, 2001)'
_computing_publication_material 'SHELXL97 (Sheldrick, 2008)'
_computing_structure_refinement 'SHELXL97 (Sheldrick, 2008)'
_computing_structure_solution 'SHELXS97 (Sheldrick, 2008)'
_diffrn_ambient_temperature 183(2)
_diffrn_detector_area_resol_mean 8.3438
_diffrn_measured_fraction_theta_full 0.998
_diffrn_measured_fraction_theta_max 0.998
_diffrn_measurement_device_type 'Oxford Diffraction Xcalibur (Sapphire2, large Be window)'
_diffrn_measurement_method '\w scans'
_diffrn_radiation_monochromator graphite
_diffrn_radiation_source 'fine-focus sealed tube'
_diffrn_radiation_type MoK\a
_diffrn_radiation_wavelength 0.71073
_diffrn_reflns_av_R_equivalents 0.0248
_diffrn_reflns_av_sigmaI/netI 0.0430
_diffrn_reflns_limit_h_max 9
_diffrn_reflns_limit_h_min -6
_diffrn_reflns_limit_k_max 27
_diffrn_reflns_limit_k_min -25
_diffrn_reflns_limit_l_max 14
_diffrn_reflns_limit_l_min -16
_diffrn_reflns_number 8968
_diffrn_reflns_theta_full 26.50
_diffrn_reflns_theta_max 26.50
_diffrn_reflns_theta_min 2.98
_exptl_absorpt_coefficient_mu 1.709
_exptl_absorpt_correction_T_max 0.939
_exptl_absorpt_correction_T_min 0.816
_exptl_absorpt_correction_type analytical
_exptl_absorpt_process_details
;
[CrysAlis PRO (Oxford Diffraction, 2007), based on expressions derived
by
Clark & Reid (1995)]
;
_exptl_crystal_colour orange
_exptl_crystal_density_diffrn 1.977
_exptl_crystal_density_method 'not measured'
_exptl_crystal_description prism
_exptl_crystal_F_000 1200
_exptl_crystal_size_max 0.2861
_exptl_crystal_size_mid 0.1419
_exptl_crystal_size_min 0.0526
_refine_diff_density_max 0.440
_refine_diff_density_min -0.448
_refine_ls_extinction_method none
_refine_ls_goodness_of_fit_ref 1.062
_refine_ls_hydrogen_treatment mixed
_refine_ls_matrix_type full
_refine_ls_number_parameters 278
_refine_ls_number_reflns 4226
_refine_ls_number_restraints 0
_refine_ls_restrained_S_all 1.062
_refine_ls_R_factor_all 0.0418
_refine_ls_R_factor_gt 0.0290
_refine_ls_shift/su_max 0.001
_refine_ls_shift/su_mean 0.000
_refine_ls_structure_factor_coef Fsqd
_refine_ls_weighting_details 'calc w=1/[\s^2^(Fo^2^)+(0.0171P)^2^+0.0183P] where P=(Fo^2^+2Fc^2^)/3'
_refine_ls_weighting_scheme calc
_refine_ls_wR_factor_gt 0.0497
_refine_ls_wR_factor_ref 0.0538
_reflns_number_gt 3467
_reflns_number_total 4226
_reflns_threshold_expression I>2sigma(I)
_cod_data_source_file fg3281.cif
_cod_data_source_block I
_cod_original_sg_symbol_H-M 'P 21/c'
_cod_database_code 2018703
_cod_database_fobs_code 2018703

loop_
_symmetry_equiv_pos_as_xyz
'x, y, z'
'-x, y+1/2, -z+1/2'
'-x, -y, -z'
'x, -y-1/2, z-1/2'

loop_
_atom_site_type_symbol
_atom_site_label
_atom_site_fract_x
_atom_site_fract_y
_atom_site_fract_z
_atom_site_U_iso_or_equiv
_atom_site_adp_type
_atom_site_calc_flag
_atom_site_refinement_flags
_atom_site_occupancy
_atom_site_symmetry_multiplicity
Pd Pd1 0.75083(3) 0.373726(10) 0.726874(15) 0.01454(7) Uani d . 1 1
Cl Cl11 0.54189(9) 0.39239(3) 0.84992(5) 0.01980(16) Uani d . 1 1
Cl Cl12 0.50724(9) 0.35196(4) 0.60614(5) 0.02160(17) Uani d . 1 1
Cl Cl13 0.95767(9) 0.35740(4) 0.60553(5) 0.02442(18) Uani d . 1 1
Cl Cl14 0.99715(9) 0.39547(3) 0.84913(5) 0.01880(16) Uani d . 1 1
Cl Cl1 0.17959(10) 0.03163(4) 0.86297(5) 0.02952(19) Uani d . 1 1
Cl Cl2 0.69473(10) 0.27089(4) 1.35240(5) 0.02894(19) Uani d . 1 1
C C11 0.2368(3) 0.26863(14) 0.7750(2) 0.0223(7) Uani d . 1 1
H H11 0.2376 0.3122 0.7756 0.027 Uiso calc R 1 1
C C12 0.1760(4) 0.23623(15) 0.8578(2) 0.0237(7) Uani d . 1 1
H H12 0.1315 0.2577 0.9142 0.028 Uiso calc R 1 1
C C13 0.1804(3) 0.17353(15) 0.8578(2) 0.0210(7) Uani d . 1 1
H H13 0.1442 0.1515 0.9157 0.025 Uiso calc R 1 1
C C14 0.2386(3) 0.14131(13) 0.77204(19) 0.0159(6) Uani d . 1 1
C C15 0.2430(3) 0.07639(14) 0.76228(19) 0.0178(6) Uani d . 1 1
C C16 0.2955(3) 0.04908(14) 0.6748(2) 0.0205(6) Uani d . 1 1
H H16 0.2962 0.0056 0.6697 0.025 Uiso calc R 1 1
C C17 0.3485(4) 0.08484(14) 0.5928(2) 0.0208(7) Uani d . 1 1
H H17 0.3836 0.0652 0.5323 0.025 Uiso calc R 1 1
C C18 0.3503(4) 0.14737(14) 0.59847(19) 0.0169(6) Uani d . 1 1
C C19 0.2943(3) 0.17595(13) 0.68860(19) 0.0150(6) Uani d . 1 1
C C21 0.7259(3) 0.51346(15) 1.3182(2) 0.0229(7) Uani d . 1 1
H H21 0.7229 0.5565 1.3289 0.027 Uiso calc R 1 1
C C22 0.6796(4) 0.47335(15) 1.3948(2) 0.0239(7) Uani d . 1 1
H H22 0.6431 0.4890 1.4580 0.029 Uiso calc R 1 1
C C23 0.6866(3) 0.41175(15) 1.3794(2) 0.0205(7) Uani d . 1 1
H H23 0.6573 0.3847 1.4328 0.025 Uiso calc R 1 1
C C24 0.7367(3) 0.38742(13) 1.28509(19) 0.0150(6) Uani d . 1 1
C C25 0.7454(3) 0.32436(14) 1.26052(19) 0.0177(6) Uani d . 1 1
C C26 0.7947(3) 0.30549(14) 1.1662(2) 0.0196(6) Uani d . 1 1
H H26 0.8014 0.2629 1.1513 0.023 Uiso calc R 1 1
C C27 0.8353(4) 0.34874(13) 1.0913(2) 0.0183(6) Uani d . 1 1
H H27 0.8686 0.3350 1.0262 0.022 Uiso calc R 1 1
C C28 0.8278(4) 0.41018(14) 1.11068(19) 0.0164(6) Uani d . 1 1
C C29 0.7794(3) 0.42975(13) 1.20898(18) 0.0138(6) Uani d . 1 1
O O1 0.3999(3) 0.18659(11) 0.52533(17) 0.0248(5) Uani d . 1 1
O O2 0.8623(3) 0.45605(10) 1.04542(16) 0.0239(5) Uani d . 1 1
N N1 0.2934(3) 0.23839(12) 0.69567(18) 0.0189(6) Uani d . 1 1
N N2 0.7743(3) 0.49082(12) 1.22992(18) 0.0175(5) Uani d . 1 1
H H2O1 0.433(4) 0.1710(16) 0.489(2) 0.022(11) Uiso d . 1 1
H H1O2 0.885(4) 0.4432(15) 0.999(2) 0.022(10) Uiso d . 1 1
H H1N2 0.806(4) 0.5160(16) 1.189(2) 0.046(11) Uiso d . 1 1
H H1N1 0.337(4) 0.2587(16) 0.650(2) 0.041(11) Uiso d . 1 1

loop_
_atom_site_aniso_label
_atom_site_aniso_U_11
_atom_site_aniso_U_22
_atom_site_aniso_U_33
_atom_site_aniso_U_12
_atom_site_aniso_U_13
_atom_site_aniso_U_23
Pd1 0.01750(12) 0.01365(12) 0.01301(11) -0.00059(10) 0.00440(7) -0.00018(9)
Cl11 0.0220(4) 0.0212(4) 0.0173(3) 0.0000(3) 0.0082(3) -0.0005(3)
Cl12 0.0219(4) 0.0267(4) 0.0163(3) -0.0038(3) 0.0022(3) -0.0003(3)
Cl13 0.0223(4) 0.0350(5) 0.0170(3) 0.0011(4) 0.0073(3) -0.0025(3)
Cl14 0.0198(4) 0.0209(4) 0.0160(3) -0.0019(3) 0.0036(2) -0.0031(3)
Cl1 0.0275(4) 0.0322(5) 0.0286(4) -0.0044(4) 0.0008(3) 0.0132(3)
Cl2 0.0282(4) 0.0255(5) 0.0328(4) -0.0051(4) 0.0010(3) 0.0128(3)
C11 0.0168(15) 0.0178(17) 0.0314(17) 0.0033(14) -0.0029(12) -0.0114(14)
C12 0.0139(15) 0.034(2) 0.0234(16) -0.0007(15) 0.0014(11) -0.0144(14)
C13 0.0136(15) 0.032(2) 0.0174(15) -0.0033(15) -0.0001(11) -0.0052(13)
C14 0.0107(14) 0.0203(17) 0.0161(14) -0.0007(13) -0.0024(10) -0.0003(12)
C15 0.0121(14) 0.0201(17) 0.0206(15) -0.0026(13) -0.0021(10) 0.0045(13)
C16 0.0168(15) 0.0156(17) 0.0282(16) 0.0023(13) -0.0038(12) -0.0001(13)
C17 0.0196(15) 0.0222(18) 0.0204(15) 0.0023(14) 0.0008(11) -0.0030(13)
C18 0.0160(15) 0.0184(17) 0.0159(14) 0.0024(13) -0.0006(11) 0.0010(12)
C19 0.0105(14) 0.0156(16) 0.0181(14) 0.0006(13) -0.0031(10) -0.0010(12)
C21 0.0187(16) 0.0221(18) 0.0271(16) 0.0041(14) -0.0026(12) -0.0097(14)
C22 0.0168(16) 0.038(2) 0.0170(15) 0.0018(15) 0.0017(11) -0.0079(14)
C23 0.0129(15) 0.032(2) 0.0161(15) -0.0032(14) -0.0005(11) 0.0018(13)
C24 0.0108(14) 0.0182(17) 0.0157(14) -0.0013(13) -0.0013(10) 0.0003(12)
C25 0.0146(15) 0.0172(17) 0.0209(15) -0.0055(13) -0.0018(11) 0.0088(12)
C26 0.0172(15) 0.0149(17) 0.0259(16) -0.0013(13) -0.0020(11) -0.0027(12)
C27 0.0196(15) 0.0185(17) 0.0166(14) 0.0011(14) 0.0008(11) -0.0030(12)
C28 0.0159(15) 0.0194(17) 0.0139(14) -0.0014(13) 0.0012(10) 0.0007(12)
C29 0.0123(14) 0.0142(16) 0.0144(14) 0.0005(13) -0.0023(10) -0.0006(11)
O1 0.0361(14) 0.0216(14) 0.0175(12) 0.0045(11) 0.0072(10) 0.0009(10)
O2 0.0389(13) 0.0203(13) 0.0135(11) -0.0006(11) 0.0084(9) 0.0003(10)
N1 0.0178(13) 0.0165(15) 0.0222(14) -0.0026(12) 0.0010(10) -0.0006(11)
N2 0.0192(13) 0.0136(14) 0.0197(13) 0.0009(12) 0.0013(10) -0.0001(11)

loop_
_atom_type_symbol
_atom_type_description
_atom_type_scat_dispersion_real
_atom_type_scat_dispersion_imag
_atom_type_scat_source
C C 0.0033 0.0016 'International Tables Vol C Tables 4.2.6.8 and 6.1.1.4'
H H 0.0000 0.0000 'International Tables Vol C Tables 4.2.6.8 and 6.1.1.4'
N N 0.0061 0.0033 'International Tables Vol C Tables 4.2.6.8 and 6.1.1.4'
O O 0.0106 0.0060 'International Tables Vol C Tables 4.2.6.8 and 6.1.1.4'
Cl Cl 0.1484 0.1585 'International Tables Vol C Tables 4.2.6.8 and 6.1.1.4'
Pd Pd -0.9988 1.0072 'International Tables Vol C Tables 4.2.6.8 and 6.1.1.4'

loop_
_geom_angle_atom_site_label_1
_geom_angle_atom_site_label_2
_geom_angle_atom_site_label_3
_geom_angle
_geom_angle_publ_flag
Cl13 Pd1 Cl12 90.19(2) yes
Cl13 Pd1 Cl11 178.86(3) yes
Cl12 Pd1 Cl11 90.15(2) yes
Cl13 Pd1 Cl14 89.83(2) yes
Cl12 Pd1 Cl14 179.85(3) yes
Cl11 Pd1 Cl14 89.84(2) yes
N1 C11 C12 119.6(3) ?
N1 C11 H11 120.2 ?
C12 C11 H11 120.2 ?
C13 C12 C11 119.9(3) ?
C13 C12 H12 120.1 ?
C11 C12 H12 120.1 ?
C12 C13 C14 120.3(3) ?
C12 C13 H13 119.8 ?
C14 C13 H13 119.8 ?
C19 C14 C13 117.9(3) ?
C19 C14 C15 117.0(2) ?
C13 C14 C15 125.1(3) ?
C16 C15 C14 121.2(3) ?
C16 C15 Cl1 119.8(2) ?
C14 C15 Cl1 119.0(2) ?
C15 C16 C17 120.4(3) ?
C15 C16 H16 119.8 ?
C17 C16 H16 119.8 ?
C18 C17 C16 121.0(3) ?
C18 C17 H17 119.5 ?
C16 C17 H17 119.5 ?
O1 C18 C17 126.5(3) ?
O1 C18 C19 114.7(3) ?
C17 C18 C19 118.8(3) ?
N1 C19 C14 118.6(3) ?
N1 C19 C18 119.8(3) ?
C14 C19 C18 121.6(3) ?
N2 C21 C22 119.1(3) ?
N2 C21 H21 120.4 ?
C22 C21 H21 120.4 ?
C23 C22 C21 120.1(3) ?
C23 C22 H22 119.9 ?
C21 C22 H22 119.9 ?
C22 C23 C24 120.9(3) ?
C22 C23 H23 119.5 ?
C24 C23 H23 119.5 ?
C29 C24 C23 117.0(3) ?
C29 C24 C25 117.4(2) ?
C23 C24 C25 125.5(3) ?
C26 C25 C24 120.9(3) ?
C26 C25 Cl2 120.3(2) ?
C24 C25 Cl2 118.8(2) ?
C25 C26 C27 120.4(3) ?
C25 C26 H26 119.8 ?
C27 C26 H26 119.8 ?
C28 C27 C26 121.1(3) ?
C28 C27 H27 119.5 ?
C26 C27 H27 119.5 ?
O2 C28 C27 126.7(2) ?
O2 C28 C29 114.7(3) ?
C27 C28 C29 118.5(3) ?
N2 C29 C24 119.2(2) ?
N2 C29 C28 119.2(3) ?
C24 C29 C28 121.6(3) ?
C18 O1 H2O1 109(3) ?
C28 O2 H1O2 108(3) ?
C11 N1 C19 123.7(3) ?
C11 N1 H1N1 117(2) ?
C19 N1 H1N1 119(2) ?
C21 N2 C29 123.5(3) ?
C21 N2 H1N2 116(2) ?
C29 N2 H1N2 121(2) ?

loop_
_geom_bond_atom_site_label_1
_geom_bond_atom_site_label_2
_geom_bond_distance
_geom_bond_publ_flag
Pd1 Cl13 2.2956(6) yes
Pd1 Cl12 2.3089(7) yes
Pd1 Cl11 2.3313(6) yes
Pd1 Cl14 2.3350(7) yes
Cl1 C15 1.728(3) yes
Cl2 C25 1.733(3) yes
C11 N1 1.320(3) yes
C11 C12 1.392(4) ?
C11 H11 0.9500 ?
C12 C13 1.367(4) ?
C12 H12 0.9500 ?
C13 C14 1.414(4) ?
C13 H13 0.9500 ?
C14 C19 1.411(4) ?
C14 C15 1.421(4) ?
C15 C16 1.368(4) ?
C16 C17 1.403(4) ?
C16 H16 0.9500 ?
C17 C18 1.365(4) ?
C17 H17 0.9500 ?
C18 O1 1.352(3) yes
C18 C19 1.419(4) ?
C19 N1 1.364(4) yes
C21 N2 1.325(3) yes
C21 C22 1.389(4) ?
C21 H21 0.9500 ?
C22 C23 1.359(4) ?
C22 H22 0.9500 ?
C23 C24 1.414(4) ?
C23 H23 0.9500 ?
C24 C29 1.408(4) ?
C24 C25 1.414(4) ?
C25 C26 1.372(4) ?
C26 C27 1.406(4) ?
C26 H26 0.9500 ?
C27 C28 1.365(4) ?
C27 H27 0.9500 ?
C28 O2 1.350(3) yes
C28 C29 1.422(3) ?
C29 N2 1.360(4) yes
O1 H2O1 0.65(3) ?
O2 H1O2 0.69(3) ?
N1 H1N1 0.82(3) ?
N2 H1N2 0.82(3) ?

loop_
_geom_hbond_atom_site_label_D
_geom_hbond_atom_site_label_H
_geom_hbond_atom_site_label_A
_geom_hbond_site_symmetry_A
_geom_hbond_distance_DH
_geom_hbond_distance_HA
_geom_hbond_distance_DA
_geom_hbond_angle_DHA
O1 H2O1 Cl11 4_565 0.65(3) 2.46(3) 3.106(2) 177(4)
O2 H1O2 Cl14 . 0.69(3) 2.42(3) 3.109(2) 174(3)
N2 H1N2 Cl14 3_767 0.82(3) 2.47(3) 3.199(3) 149(3)
N1 H1N1 Cl12 . 0.82(3) 2.47(3) 3.192(3) 147(3)
